data_7001609
loop_
_publ_author_name
'Zhang, Mei-Li'
'Li, Dong-Sheng'
'Wang, Ji-Jiang'
'Fu, Feng'
'Du, Miao'
'Zou, Kun'
'Gao, Xiao-Ming'

_publ_section_title
;
 Structural diversity and properties of ZnII and CdII complexes with a
 flexible dicarboxylate building block 1,3-phenylenediacetate and
 various heterocyclic co-ligands
;
_journal_issue 27
_journal_name_full 'Dalton Transactions'
_journal_page_first 5355
_journal_page_last 5364
_journal_paper_doi 10.1039/b901418g
_journal_year 2009
_chemical_formula_sum 'C20 H20 Cd N2 O6'
_chemical_formula_weight 496.78
_chemical_name_systematic
;
?
;
_space_group_IT_number 2
_symmetry_cell_setting triclinic
_symmetry_space_group_name_Hall '-P 1'
_symmetry_space_group_name_H-M 'P -1'
_atom_sites_solution_hydrogens geom
_atom_sites_solution_primary direct
_atom_sites_solution_secondary difmap
_audit_creation_method SHELXL-97
_cell_angle_alpha 107.352(6)
_cell_angle_beta 97.505(6)
_cell_angle_gamma 108.925(6)
_cell_formula_units_Z 2
_cell_length_a 7.991(4)
_cell_length_b 11.514(5)
_cell_length_c 12.075(5)
_cell_measurement_reflns_used 5003
_cell_measurement_temperature 293(2)
_cell_measurement_theta_max 25.05
_cell_measurement_theta_min 2.54
_cell_volume 970.8(8)
_computing_structure_refinement 'SHELXL-97 (Sheldrick, 1997)'
_computing_structure_solution 'SHELXS-97 (Sheldrick, 1990)'
_diffrn_ambient_temperature 293(2)
_diffrn_measured_fraction_theta_full 0.991
_diffrn_measured_fraction_theta_max 0.991
_diffrn_radiation_monochromator graphite
_diffrn_radiation_source 'fine-focus sealed tube'
_diffrn_radiation_type MoK\a
_diffrn_radiation_wavelength 0.71073
_diffrn_reflns_av_R_equivalents 0.0172
_diffrn_reflns_av_sigmaI/netI 0.0278
_diffrn_reflns_limit_h_max 9
_diffrn_reflns_limit_h_min -9
_diffrn_reflns_limit_k_max 13
_diffrn_reflns_limit_k_min -7
_diffrn_reflns_limit_l_max 14
_diffrn_reflns_limit_l_min -14
_diffrn_reflns_number 5150
_diffrn_reflns_theta_full 25.05
_diffrn_reflns_theta_max 25.05
_diffrn_reflns_theta_min 1.83
_exptl_absorpt_coefficient_mu 1.165
_exptl_absorpt_correction_T_max 0.932
_exptl_absorpt_correction_T_min 0.870
_exptl_absorpt_correction_type multi-scan
_exptl_crystal_colour Colorless
_exptl_crystal_density_diffrn 1.699
_exptl_crystal_density_method 'not measured'
_exptl_crystal_description Prism
_exptl_crystal_F_000 500
_exptl_crystal_size_max 0.12
_exptl_crystal_size_mid 0.10
_exptl_crystal_size_min 0.06
_refine_diff_density_max 0.279
_refine_diff_density_min -0.336
_refine_diff_density_rms 0.068
_refine_ls_extinction_coef 0.0311(11)
_refine_ls_extinction_expression Fc^*^=kFc[1+0.001xFc^2^\l^3^/sin(2\q)]^-1/4^
_refine_ls_extinction_method SHELXL
_refine_ls_goodness_of_fit_ref 1.035
_refine_ls_hydrogen_treatment mixed
_refine_ls_matrix_type full
_refine_ls_number_parameters 275
_refine_ls_number_reflns 3409
_refine_ls_number_restraints 6
_refine_ls_restrained_S_all 1.034
_refine_ls_R_factor_all 0.0204
_refine_ls_R_factor_gt 0.0196
_refine_ls_shift/su_max 0.002
_refine_ls_shift/su_mean 0.000
_refine_ls_structure_factor_coef Fsqd
_refine_ls_weighting_details 'calc w=1/[\s^2^(Fo^2^)+(0.0231P)^2^+0.5000P] where P=(Fo^2^+2Fc^2^)/3'
_refine_ls_weighting_scheme calc
_refine_ls_wR_factor_gt 0.0501
_refine_ls_wR_factor_ref 0.0506
_reflns_number_gt 3293
_reflns_number_total 3409
_reflns_threshold_expression >2sigma(I)
_cod_data_source_file b901418g.txt
_cod_data_source_block 123
_cod_depositor_comments
;
The following automatic conversions were performed:
'_symmetry_cell_setting' value 'Triclinic' changed to 'triclinic'
according to '/home/saulius/struct/CIF-dictionaries/cif_core.dic'
dictionary named 'cif_core.dic' version 2.4.1 from
2010-06-29.

'_exptl_absorpt_correction_type' value 'Multi-scan' changed
to 'multi-scan' according to
'/home/saulius/struct/CIF-dictionaries/cif_core.dic' dictionary named
'cif_core.dic' version 2.4.1 from 2010-06-29.

Automatic conversion script
Id: cif_fix_enum 1527 2010-12-29 10:47:43Z saulius 
;
_cod_original_sg_symbol_H-M P-1
_cod_database_code 7001609

loop_
_symmetry_equiv_pos_as_xyz
'x, y, z'
'-x, -y, -z'

loop_
_atom_site_label
_atom_site_type_symbol
_atom_site_fract_x
_atom_site_fract_y
_atom_site_fract_z
_atom_site_U_iso_or_equiv
_atom_site_adp_type
_atom_site_occupancy
_atom_site_symmetry_multiplicity
_atom_site_calc_flag
_atom_site_refinement_flags
_atom_site_disorder_assembly
_atom_site_disorder_group
Cd1 Cd 0.064125(18) 0.180749(13) 0.754514(12) 0.02342(8) Uani 1 1 d . . .
O1 O 0.2963(2) 0.12355(16) 0.85076(14) 0.0384(4) Uani 1 1 d . . .
O2 O 0.2209(2) 0.04690(16) 0.65341(14) 0.0359(4) Uani 1 1 d . . .
O3 O -0.0410(2) -0.27845(17) 1.04856(14) 0.0377(4) Uani 1 1 d . . .
O4 O 0.1590(2) -0.27756(19) 1.19118(15) 0.0458(4) Uani 1 1 d . . .
O5 O -0.1211(2) 0.14170(17) 0.56708(14) 0.0363(4) Uani 1 1 d D . .
H21 H -0.145(3) 0.083(2) 0.4982(14) 0.054 Uiso 1 1 d D . .
H22 H -0.214(3) 0.159(3) 0.577(2) 0.054 Uiso 1 1 d D . .
O6 O 0.5797(3) 0.2218(3) 0.6107(2) 0.0685(6) Uani 1 1 d D . .
H23 H 0.644(4) 0.251(4) 0.6820(15) 0.103 Uiso 1 1 d D . .
H24 H 0.4689(19) 0.180(4) 0.608(3) 0.103 Uiso 1 1 d D . .
N1 N 0.2775(2) 0.36493(17) 0.74385(16) 0.0270(4) Uani 1 1 d . . .
N2 N 0.8675(2) 0.97680(17) 0.74761(16) 0.0286(4) Uani 1 1 d . . .
C1 C 0.2974(3) 0.0475(2) 0.7531(2) 0.0289(5) Uani 1 1 d . . .
C2 C 0.3879(3) -0.0505(2) 0.7515(2) 0.0395(6) Uani 1 1 d . . .
H2A H 0.4242 -0.0744 0.6770 0.047 Uiso 1 1 calc R . .
H2B H 0.4971 -0.0095 0.8171 0.047 Uiso 1 1 calc R . .
C3 C 0.2593(3) -0.1738(2) 0.7634(2) 0.0320(5) Uani 1 1 d . . .
C4 C 0.2867(3) -0.1986(2) 0.8687(2) 0.0309(5) Uani 1 1 d . . .
H4 H 0.3841 -0.1377 0.9331 0.037 Uiso 1 1 calc R . .
C5 C 0.1721(3) -0.3122(2) 0.88018(19) 0.0297(5) Uani 1 1 d . . .
C6 C 0.0255(3) -0.4017(2) 0.7846(2) 0.0363(5) Uani 1 1 d . . .
H6 H -0.0530 -0.4778 0.7911 0.044 Uiso 1 1 calc R . .
C7 C -0.0042(4) -0.3776(3) 0.6793(2) 0.0431(6) Uani 1 1 d . . .
H7 H -0.1030 -0.4376 0.6155 0.052 Uiso 1 1 calc R . .
C8 C 0.1124(4) -0.2649(3) 0.6688(2) 0.0425(6) Uani 1 1 d . . .
H8 H 0.0920 -0.2502 0.5975 0.051 Uiso 1 1 calc R . .
C9 C 0.2088(3) -0.3376(2) 0.9951(2) 0.0344(5) Uani 1 1 d . . .
H9A H 0.3381 -0.2915 1.0343 0.041 Uiso 1 1 calc R . .
H9B H 0.1803 -0.4311 0.9751 0.041 Uiso 1 1 calc R . .
C10 C 0.1012(3) -0.2952(2) 1.08313(19) 0.0278(4) Uani 1 1 d . . .
C11 C 0.2458(3) 0.4104(2) 0.6569(2) 0.0335(5) Uani 1 1 d . . .
H11 H 0.1388 0.3617 0.5960 0.040 Uiso 1 1 calc R . .
C12 C 0.3638(3) 0.5259(2) 0.6531(2) 0.0318(5) Uani 1 1 d . . .
H12 H 0.3365 0.5529 0.5900 0.038 Uiso 1 1 calc R . .
C13 C 0.5233(3) 0.6020(2) 0.74317(19) 0.0248(4) Uani 1 1 d . . .
C14 C 0.5586(3) 0.5538(2) 0.8329(2) 0.0328(5) Uani 1 1 d . . .
H14 H 0.6651 0.6002 0.8944 0.039 Uiso 1 1 calc R . .
C15 C 0.4339(3) 0.4368(2) 0.8295(2) 0.0337(5) Uani 1 1 d . . .
H15 H 0.4595 0.4059 0.8900 0.040 Uiso 1 1 calc R . .
C16 C 0.6461(3) 0.7305(2) 0.74496(19) 0.0254(4) Uani 1 1 d . . .
C17 C 0.6576(3) 0.7546(2) 0.63899(19) 0.0306(5) Uani 1 1 d . . .
H17 H 0.5902 0.6888 0.5653 0.037 Uiso 1 1 calc R . .
C18 C 0.7700(3) 0.8771(2) 0.6446(2) 0.0318(5) Uani 1 1 d . . .
H18 H 0.7783 0.8909 0.5731 0.038 Uiso 1 1 calc R . .
C19 C 0.8557(3) 0.9544(2) 0.8497(2) 0.0343(5) Uani 1 1 d . . .
H19 H 0.9223 1.0229 0.9221 0.041 Uiso 1 1 calc R . .
C20 C 0.7492(3) 0.8343(2) 0.8524(2) 0.0329(5) Uani 1 1 d . . .
H20 H 0.7462 0.8227 0.9253 0.039 Uiso 1 1 calc R . .

loop_
_atom_site_aniso_label
_atom_site_aniso_U_11
_atom_site_aniso_U_22
_atom_site_aniso_U_33
_atom_site_aniso_U_23
_atom_site_aniso_U_13
_atom_site_aniso_U_12
Cd1 0.02521(10) 0.01699(10) 0.02493(10) 0.00881(7) 0.00647(6) 0.00307(7)
O1 0.0413(9) 0.0389(9) 0.0323(9) 0.0093(7) 0.0071(7) 0.0162(8)
O2 0.0442(9) 0.0332(9) 0.0315(8) 0.0118(7) 0.0061(7) 0.0176(7)
O3 0.0365(9) 0.0479(10) 0.0294(8) 0.0099(7) 0.0079(7) 0.0210(8)
O4 0.0510(10) 0.0637(12) 0.0278(9) 0.0172(8) 0.0084(8) 0.0285(9)
O5 0.0413(9) 0.0369(9) 0.0255(8) 0.0085(7) 0.0033(7) 0.0132(8)
O6 0.0508(12) 0.106(2) 0.0494(12) 0.0309(13) 0.0078(10) 0.0308(13)
N1 0.0274(9) 0.0195(9) 0.0296(9) 0.0091(7) 0.0066(7) 0.0035(7)
N2 0.0251(9) 0.0233(9) 0.0332(10) 0.0139(8) 0.0037(8) 0.0022(7)
C1 0.0252(10) 0.0251(11) 0.0358(12) 0.0140(9) 0.0084(9) 0.0059(9)
C2 0.0356(12) 0.0402(14) 0.0553(15) 0.0269(12) 0.0170(11) 0.0196(11)
C3 0.0348(12) 0.0323(12) 0.0389(12) 0.0184(10) 0.0133(10) 0.0187(10)
C4 0.0319(11) 0.0296(11) 0.0306(11) 0.0075(9) 0.0070(9) 0.0144(9)
C5 0.0351(11) 0.0324(12) 0.0294(11) 0.0129(9) 0.0126(9) 0.0194(10)
C6 0.0368(12) 0.0330(13) 0.0396(13) 0.0160(10) 0.0100(10) 0.0112(10)
C7 0.0426(14) 0.0398(14) 0.0369(13) 0.0136(11) -0.0018(11) 0.0083(11)
C8 0.0491(15) 0.0496(16) 0.0345(13) 0.0235(12) 0.0062(11) 0.0201(13)
C9 0.0403(13) 0.0400(13) 0.0329(12) 0.0180(10) 0.0120(10) 0.0223(11)
C10 0.0307(11) 0.0225(11) 0.0260(11) 0.0087(8) 0.0060(9) 0.0055(9)
C11 0.0305(11) 0.0273(12) 0.0308(12) 0.0116(9) -0.0014(9) -0.0010(9)
C12 0.0341(12) 0.0264(11) 0.0277(11) 0.0135(9) 0.0001(9) 0.0022(9)
C13 0.0236(10) 0.0200(10) 0.0296(11) 0.0092(8) 0.0071(8) 0.0063(8)
C14 0.0272(11) 0.0263(11) 0.0368(12) 0.0147(10) -0.0019(9) 0.0010(9)
C15 0.0344(12) 0.0297(12) 0.0352(12) 0.0190(10) 0.0022(10) 0.0059(10)
C16 0.0223(10) 0.0214(10) 0.0318(11) 0.0127(9) 0.0050(8) 0.0053(8)
C17 0.0343(11) 0.0222(11) 0.0271(11) 0.0074(9) 0.0061(9) 0.0025(9)
C18 0.0357(12) 0.0269(11) 0.0317(12) 0.0156(9) 0.0103(10) 0.0055(9)
C19 0.0333(12) 0.0240(11) 0.0314(12) 0.0110(9) -0.0051(9) -0.0026(9)
C20 0.0328(11) 0.0283(12) 0.0286(11) 0.0149(9) -0.0007(9) -0.0003(9)

loop_
_atom_type_symbol
_atom_type_description
_atom_type_scat_dispersion_real
_atom_type_scat_dispersion_imag
_atom_type_scat_source
C C 0.0033 0.0016 'International Tables Vol C Tables 4.2.6.8 and 6.1.1.4'
H H 0.0000 0.0000 'International Tables Vol C Tables 4.2.6.8 and 6.1.1.4'
N N 0.0061 0.0033 'International Tables Vol C Tables 4.2.6.8 and 6.1.1.4'
O O 0.0106 0.0060 'International Tables Vol C Tables 4.2.6.8 and 6.1.1.4'
Cd Cd -0.8075 1.2024 'International Tables Vol C Tables 4.2.6.8 and 6.1.1.4'

loop_
_geom_angle_atom_site_label_1
_geom_angle_atom_site_label_2
_geom_angle_atom_site_label_3
_geom_angle
_geom_angle_site_symmetry_1
_geom_angle_site_symmetry_3
_geom_angle_publ_flag
N1 Cd1 N2 171.71(6) . 1_445 ?
N1 Cd1 O5 90.28(6) . . ?
N2 Cd1 O5 88.58(6) 1_445 . ?
N1 Cd1 O3 97.64(7) . 2_557 ?
N2 Cd1 O3 89.35(7) 1_445 2_557 ?
O5 Cd1 O3 130.18(6) . 2_557 ?
N1 Cd1 O1 92.89(7) . . ?
N2 Cd1 O1 83.23(7) 1_445 . ?
O5 Cd1 O1 143.76(6) . . ?
O3 Cd1 O1 85.10(6) 2_557 . ?
N1 Cd1 O2 89.77(7) . . ?
N2 Cd1 O2 82.02(7) 1_445 . ?
O5 Cd1 O2 90.26(6) . . ?
O3 Cd1 O2 138.54(5) 2_557 . ?
O1 Cd1 O2 53.70(6) . . ?
N1 Cd1 O4 97.12(7) . 2_557 ?
N2 Cd1 O4 90.59(7) 1_445 2_557 ?
O5 Cd1 O4 76.35(6) . 2_557 ?
O3 Cd1 O4 53.91(5) 2_557 2_557 ?
O1 Cd1 O4 138.69(6) . 2_557 ?
O2 Cd1 O4 164.90(6) . 2_557 ?
N1 Cd1 C10 100.71(7) . 2_557 ?
N2 Cd1 C10 87.54(7) 1_445 2_557 ?
O5 Cd1 C10 103.23(7) . 2_557 ?
O3 Cd1 C10 26.96(6) 2_557 2_557 ?
O1 Cd1 C10 111.56(7) . 2_557 ?
O2 Cd1 C10 162.75(6) . 2_557 ?
O4 Cd1 C10 27.15(6) 2_557 2_557 ?
C1 O1 Cd1 92.01(13) . . ?
C1 O2 Cd1 90.81(13) . . ?
C10 O3 Cd1 94.00(13) . 2_557 ?
C10 O4 Cd1 90.00(13) . 2_557 ?
Cd1 O5 H21 131.4(18) . . ?
Cd1 O5 H22 110.0(18) . . ?
H21 O5 H22 110.0(16) . . ?
H23 O6 H24 109.7(17) . . ?
C11 N1 C15 116.91(19) . . ?
C11 N1 Cd1 121.62(14) . . ?
C15 N1 Cd1 121.31(14) . . ?
C18 N2 C19 117.45(18) . . ?
C18 N2 Cd1 122.64(14) . 1_665 ?
C19 N2 Cd1 119.84(14) . 1_665 ?
O1 C1 O2 121.9(2) . . ?
O1 C1 C2 119.5(2) . . ?
O2 C1 C2 118.5(2) . . ?
C3 C2 C1 111.24(19) . . ?
C3 C2 H2A 109.4 . . ?
C1 C2 H2A 109.4 . . ?
C3 C2 H2B 109.4 . . ?
C1 C2 H2B 109.4 . . ?
H2A C2 H2B 108.0 . . ?
C8 C3 C4 118.4(2) . . ?
C8 C3 C2 120.6(2) . . ?
C4 C3 C2 121.0(2) . . ?
C3 C4 C5 121.7(2) . . ?
C3 C4 H4 119.2 . . ?
C5 C4 H4 119.2 . . ?
C6 C5 C4 118.9(2) . . ?
C6 C5 C9 120.8(2) . . ?
C4 C5 C9 120.2(2) . . ?
C5 C6 C7 120.0(2) . . ?
C5 C6 H6 120.0 . . ?
C7 C6 H6 120.0 . . ?
C8 C7 C6 120.4(2) . . ?
C8 C7 H7 119.8 . . ?
C6 C7 H7 119.8 . . ?
C7 C8 C3 120.7(2) . . ?
C7 C8 H8 119.7 . . ?
C3 C8 H8 119.7 . . ?
C5 C9 C10 114.68(18) . . ?
C5 C9 H9A 108.6 . . ?
C10 C9 H9A 108.6 . . ?
C5 C9 H9B 108.6 . . ?
C10 C9 H9B 108.6 . . ?
H9A C9 H9B 107.6 . . ?
O3 C10 O4 121.2(2) . . ?
O3 C10 C9 120.68(19) . . ?
O4 C10 C9 118.14(19) . . ?
O3 C10 Cd1 59.04(11) . 2_557 ?
O4 C10 Cd1 62.85(12) . 2_557 ?
C9 C10 Cd1 171.45(15) . 2_557 ?
N1 C11 C12 123.2(2) . . ?
N1 C11 H11 118.4 . . ?
C12 C11 H11 118.4 . . ?
C11 C12 C13 120.0(2) . . ?
C11 C12 H12 120.0 . . ?
C13 C12 H12 120.0 . . ?
C12 C13 C14 117.02(19) . . ?
C12 C13 C16 120.87(19) . . ?
C14 C13 C16 122.08(19) . . ?
C15 C14 C13 119.3(2) . . ?
C15 C14 H14 120.4 . . ?
C13 C14 H14 120.4 . . ?
N1 C15 C14 123.6(2) . . ?
N1 C15 H15 118.2 . . ?
C14 C15 H15 118.2 . . ?
C20 C16 C17 117.26(19) . . ?
C20 C16 C13 121.54(19) . . ?
C17 C16 C13 121.15(19) . . ?
C18 C17 C16 119.4(2) . . ?
C18 C17 H17 120.3 . . ?
C16 C17 H17 120.3 . . ?
N2 C18 C17 123.3(2) . . ?
N2 C18 H18 118.3 . . ?
C17 C18 H18 118.3 . . ?
N2 C19 C20 123.1(2) . . ?
N2 C19 H19 118.4 . . ?
C20 C19 H19 118.4 . . ?
C19 C20 C16 119.4(2) . . ?
C19 C20 H20 120.3 . . ?
C16 C20 H20 120.3 . . ?

loop_
_geom_bond_atom_site_label_1
_geom_bond_atom_site_label_2
_geom_bond_distance
_geom_bond_site_symmetry_2
_geom_bond_publ_flag
Cd1 N1 2.3014(19) . ?
Cd1 N2 2.3335(19) 1_445 ?
Cd1 O5 2.3669(17) . ?
Cd1 O3 2.3683(18) 2_557 ?
Cd1 O1 2.4316(18) . ?
Cd1 O2 2.4424(17) . ?
Cd1 O4 2.452(2) 2_557 ?
Cd1 C10 2.755(2) 2_557 ?
O1 C1 1.245(3) . ?
O2 C1 1.273(3) . ?
O3 C10 1.252(3) . ?
O3 Cd1 2.3683(18) 2_557 ?
O4 C10 1.257(3) . ?
O4 Cd1 2.4515(19) 2_557 ?
O5 H21 0.852(10) . ?
O5 H22 0.843(10) . ?
O6 H23 0.849(10) . ?
O6 H24 0.850(10) . ?
N1 C11 1.337(3) . ?
N1 C15 1.340(3) . ?
N2 C18 1.337(3) . ?
N2 C19 1.342(3) . ?
N2 Cd1 2.3335(19) 1_665 ?
C1 C2 1.522(3) . ?
C2 C3 1.519(3) . ?
C2 H2A 0.9700 . ?
C2 H2B 0.9700 . ?
C3 C8 1.385(4) . ?
C3 C4 1.390(3) . ?
C4 C5 1.390(3) . ?
C4 H4 0.9300 . ?
C5 C6 1.386(3) . ?
C5 C9 1.513(3) . ?
C6 C7 1.386(3) . ?
C6 H6 0.9300 . ?
C7 C8 1.383(4) . ?
C7 H7 0.9300 . ?
C8 H8 0.9300 . ?
C9 C10 1.519(3) . ?
C9 H9A 0.9700 . ?
C9 H9B 0.9700 . ?
C10 Cd1 2.755(2) 2_557 ?
C11 C12 1.376(3) . ?
C11 H11 0.9300 . ?
C12 C13 1.386(3) . ?
C12 H12 0.9300 . ?
C13 C14 1.393(3) . ?
C13 C16 1.478(3) . ?
C14 C15 1.377(3) . ?
C14 H14 0.9300 . ?
C15 H15 0.9300 . ?
C16 C20 1.396(3) . ?
C16 C17 1.396(3) . ?
C17 C18 1.380(3) . ?
C17 H17 0.9300 . ?
C18 H18 0.9300 . ?
C19 C20 1.381(3) . ?
C19 H19 0.9300 . ?
C20 H20 0.9300 . ?
